data_4089346
loop_
_publ_author_name
'Dubs, Christian'
'Yamamoto, Toshiki'
'Inagaki, Akiko'
'Akita, Munetaka'

_publ_section_title
;
 Synthesis of a Library of Iridium-Containing Dinuclear Complexes with
 Bridging PNNN and PNNP Ligands (BL), [LM(\m-BL)M&#x2018;L&#x2018;]BF4. 1.
 Specific Synthesis of Isomeric Heterodinuclear Complexes with Switched
 Metal Arrangements
;
_journal_issue 6
_journal_name_full Organometallics
_journal_page_first 1344
_journal_paper_doi 10.1021/om050896m
_journal_volume 25
_journal_year 2006
_chemical_formula_moiety 'C39 H45 B Cl4 F4 Ir N3 P Rh '
_chemical_formula_sum 'C39 H45 B Cl4 F4 Ir N3 P Rh'
_chemical_formula_weight 1110.52
_space_group_IT_number 2
_space_group_name_Hall '-P 1'
_space_group_name_H-M_alt 'P -1'
_symmetry_cell_setting triclinic
_symmetry_Int_Tables_number 2
_symmetry_space_group_name_H-M 'P -1'
_cell_angle_alpha 99.43(1)
_cell_angle_beta 103.25(2)
_cell_angle_gamma 91.89(2)
_cell_formula_units_Z 2
_cell_length_a 12.795(3)
_cell_length_b 13.033(4)
_cell_length_c 14.044(5)
_cell_measurement_reflns_used 9551
_cell_measurement_temperature 213
_cell_measurement_theta_max 27.5
_cell_measurement_theta_min 3.0
_cell_volume 2242.7(12)
_computing_cell_refinement PROCESS-AUTO
_computing_data_collection PROCESS-AUTO
_computing_data_reduction 'teXsan Ver. 1.11'
_computing_publication_material 'teXsan Ver. 1.11'
_computing_structure_refinement SHELXL97
_computing_structure_solution SHELXS86
_diffrn_ambient_temperature 213
_diffrn_detector_area_resol_mean 10.00
_diffrn_measurement_device_type 'Rigaku RAXIS-IV Imaging Plate'
_diffrn_measurement_method \w
_diffrn_radiation_type 'Mo K\a'
_diffrn_radiation_wavelength 0.7107
_diffrn_reflns_av_R_equivalents 0.036
_diffrn_reflns_limit_h_max 16
_diffrn_reflns_limit_h_min -16
_diffrn_reflns_limit_k_max 16
_diffrn_reflns_limit_k_min -16
_diffrn_reflns_limit_l_max 16
_diffrn_reflns_limit_l_min -18
_diffrn_reflns_number 15787
_diffrn_reflns_theta_max 27.49
_exptl_absorpt_coefficient_mu 3.660
_exptl_absorpt_correction_T_max 0.694
_exptl_absorpt_correction_T_min 0.498
_exptl_absorpt_correction_type multi-scan
_exptl_absorpt_process_details '(Higashi, 1995)'
_exptl_crystal_colour unknown
_exptl_crystal_density_diffrn 1.644
_exptl_crystal_density_method 'not measured'
_exptl_crystal_description unknown
_exptl_crystal_size_max 0.100
_exptl_crystal_size_mid 0.100
_exptl_crystal_size_min 0.100
_refine_diff_density_max 3.24
_refine_diff_density_min -3.75
_refine_ls_extinction_coef 0.0000
_refine_ls_extinction_expression Fc^*^=kFc[1+0.001xFc^2^\l^3^/sin(2\q)]^-1/4^
_refine_ls_extinction_method SHELXL
_refine_ls_goodness_of_fit_ref 1.983
_refine_ls_hydrogen_treatment noref
_refine_ls_number_parameters 469
_refine_ls_number_reflns 7162
_refine_ls_R_factor_gt 0.0907
_refine_ls_shift/su_max -0.0350
_refine_ls_structure_factor_coef Fsqd
_refine_ls_weighting_details 'w = 1/[\s^2^(Fo^2^) + (0.1000P)^2^+0.0000P] where P=(Fo^2^+2Fc^2^)/3'
_refine_ls_weighting_scheme calc
_refine_ls_wR_factor_ref 0.2660
_reflns_number_gt 7162
_reflns_number_total 9062
_reflns_threshold_expression >2.0sigma(I)
_cod_data_source_file om050896msi20051225_112810.cif
_cod_data_source_block compound_7a
_cod_original_cell_volume 2242(1)
_cod_original_sg_symbol_H-M 'P -1         '
_cod_original_formula_sum 'C39 H45 B Cl4 F4 Ir N3 P Rh '
_cod_database_code 4089346

loop_
_symmetry_equiv_pos_as_xyz
x,y,z
-x,-y,-z

loop_
_atom_site_label
_atom_site_type_symbol
_atom_site_fract_x
_atom_site_fract_y
_atom_site_fract_z
_atom_site_U_iso_or_equiv
_atom_site_adp_type
_atom_site_occupancy
_atom_site_calc_flag
_atom_site_refinement_flags
Ir(1) Ir 0.42686(3) 0.95162(4) 0.72972(3) 0.0471(2) Uani 1.00 d .
Rh(1) Rh 0.22910(6) 1.17136(6) 0.56780(5) 0.0348(2) Uani 1.00 d .
Cl(1) Cl 0.682(1) 0.347(1) 0.526(1) 0.23478(7) Uiso 1.00 d .
Cl(2) Cl 0.8724(5) 0.4137(5) 0.4886(5) 0.11469(2) Uiso 1.00 d .
Cl(3) Cl 0.397(1) 0.4021(10) 0.1562(10) 0.13351(5) Uiso 0.60 d P
Cl(3A) Cl 0.246(2) 0.420(2) 0.052(2) 0.2078(1) Uiso 0.40 d P
Cl(4) Cl 0.408(1) 0.425(1) 0.349(1) 0.16167(6) Uiso 0.60 d P
Cl(4A) Cl -0.036(1) 0.245(1) -0.123(1) 0.10110(5) Uiso 0.40 d P
P(1) P 0.3283(2) 0.8682(2) 0.8159(2) 0.0409(6) Uani 1.00 d .
F(1) F 0.031(1) 1.4725(10) 0.202(1) 0.150(6) Uani 1.00 d .
F(2) F 0.119(1) 1.343(2) 0.253(2) 0.23(1) Uani 1.00 d .
F(3) F -0.031(1) 1.373(1) 0.297(1) 0.158(7) Uani 1.00 d .
F(4) F -0.029(2) 1.297(1) 0.157(1) 0.184(9) Uani 1.00 d .
N(1) N 0.2691(8) 0.9593(8) 0.6482(7) 0.047(2) Uani 1.00 d .
N(2) N 0.2376(7) 1.0121(7) 0.5742(7) 0.042(2) Uani 1.00 d .
N(3) N 0.1368(7) 1.0992(8) 0.4248(6) 0.041(2) Uani 1.00 d .
C(01A) C 0.243(1) 1.226(1) 0.7227(9) 0.061(3) Uani 1.00 d .
C(01B) C 0.5789(9) 0.998(1) 0.8318(9) 0.054(3) Uani 1.00 d .
C(02A) C 0.348(1) 1.230(1) 0.7043(9) 0.056(3) Uani 1.00 d .
C(02B) C 0.579(1) 0.889(1) 0.7844(10) 0.057(3) Uani 1.00 d .
C(03A) C 0.409(1) 1.326(1) 0.698(2) 0.092(6) Uani 1.00 d .
C(03B) C 0.640(1) 0.859(1) 0.708(1) 0.066(4) Uani 1.00 d .
C(04A) C 0.368(2) 1.372(2) 0.608(1) 0.117(9) Uani 1.00 d .
C(04B) C 0.567(1) 0.848(2) 0.601(1) 0.078(5) Uani 1.00 d .
C(05A) C 0.267(2) 1.3206(10) 0.537(1) 0.070(4) Uani 1.00 d .
C(05B) C 0.483(1) 0.928(1) 0.5928(8) 0.059(3) Uani 1.00 d .
C(06A) C 0.165(1) 1.322(1) 0.555(1) 0.070(4) Uani 1.00 d .
C(06B) C 0.505(1) 1.036(1) 0.6349(9) 0.056(3) Uani 1.00 d .
C(07A) C 0.150(3) 1.378(2) 0.653(2) 0.15(1) Uani 1.00 d .
C(07B) C 0.613(1) 1.089(1) 0.693(1) 0.073(4) Uani 1.00 d .
C(08A) C 0.181(2) 1.324(1) 0.739(1) 0.087(6) Uani 1.00 d .
C(08B) C 0.637(2) 1.090(1) 0.801(1) 0.080(5) Uani 1.00 d .
C(11) C 0.2018(8) 0.8748(9) 0.6332(8) 0.042(2) Uani 1.00 d .
C(12) C 0.1266(10) 0.8702(10) 0.5483(8) 0.048(3) Uani 1.00 d .
C(13) C 0.1503(8) 0.9581(9) 0.5139(7) 0.041(2) Uani 1.00 d .
C(14) C 0.2204(10) 0.8034(10) 0.7110(9) 0.049(3) Uani 1.00 d .
C(21) C 0.1050(9) 1.0006(9) 0.4223(8) 0.043(2) Uani 1.00 d .
C(22) C 0.029(1) 0.946(1) 0.3399(10) 0.057(3) Uani 1.00 d .
C(23) C -0.001(1) 0.992(1) 0.2592(9) 0.060(3) Uani 1.00 d .
C(24) C 0.035(1) 1.089(1) 0.2615(9) 0.055(3) Uani 1.00 d .
C(25) C 0.101(1) 1.1429(10) 0.3453(8) 0.050(3) Uani 1.00 d .
C(31) C 0.3737(9) 0.7653(9) 0.8878(8) 0.046(2) Uani 1.00 d .
C(32) C 0.466(1) 0.7936(10) 0.9660(9) 0.051(3) Uani 1.00 d .
C(33) C 0.497(1) 0.723(1) 1.0275(10) 0.061(3) Uani 1.00 d .
C(34) C 0.443(1) 0.629(1) 1.014(1) 0.066(4) Uani 1.00 d .
C(35) C 0.352(2) 0.599(1) 0.931(1) 0.079(5) Uani 1.00 d .
C(36) C 0.318(1) 0.670(1) 0.872(1) 0.064(3) Uani 1.00 d .
C(41) C 0.2618(9) 0.9529(9) 0.8974(8) 0.043(2) Uani 1.00 d .
C(42) C 0.2846(9) 1.0580(10) 0.9111(9) 0.047(3) Uani 1.00 d .
C(43) C 0.235(1) 1.126(1) 0.972(1) 0.060(3) Uani 1.00 d .
C(44) C 0.164(1) 1.087(1) 1.022(1) 0.065(4) Uani 1.00 d .
C(45) C 0.144(1) 0.978(1) 1.005(1) 0.067(4) Uani 1.00 d .
C(46) C 0.1927(9) 0.9146(10) 0.9470(8) 0.046(2) Uani 1.00 d .
C(51) C 0.813(3) 0.414(2) 0.579(2) 0.1421(1) Uiso 1.00 d .
C(52) C 0.319(3) 0.453(3) 0.227(3) 0.1087(1) Uiso 0.60 d P
C(52A) C 0.110(2) 0.379(2) -0.016(2) 0.02823(5) Uiso 0.40 d P
B(1) B 0.021(2) 1.377(2) 0.229(2) 0.097(8) Uani 1.00 d .
H(1) H 0.2297 1.1737 0.7592 0.0679 Uiso 1.00 calc .
H(2) H 0.3929 1.1784 0.7307 0.0699 Uiso 1.00 calc .
H(3) H 0.4037 1.3796 0.7481 0.1136 Uiso 1.00 calc .
H(4) H 0.4804 1.3121 0.6978 0.1136 Uiso 1.00 calc .
H(5) H 0.3630 1.4402 0.6279 0.1282 Uiso 1.00 calc .
H(6) H 0.4291 1.3632 0.5735 0.1282 Uiso 1.00 calc .
H(7) H 0.2709 1.3178 0.4691 0.0785 Uiso 1.00 calc .
H(8) H 0.1069 1.3201 0.4982 0.0877 Uiso 1.00 calc .
H(9) H 0.1638 1.4408 0.6644 0.1672 Uiso 1.00 calc .
H(10) H 0.0602 1.3665 0.6389 0.1672 Uiso 1.00 calc .
H(11) H 0.1190 1.3039 0.7634 0.1023 Uiso 1.00 calc .
H(12) H 0.2242 1.3755 0.7870 0.1023 Uiso 1.00 calc .
H(13) H 0.5782 1.0074 0.9007 0.0619 Uiso 1.00 calc .
H(14) H 0.5801 0.8379 0.8283 0.0687 Uiso 1.00 calc .
H(15) H 0.6957 0.9187 0.7142 0.0832 Uiso 1.00 calc .
H(16) H 0.6779 0.8007 0.7154 0.0832 Uiso 1.00 calc .
H(17) H 0.6122 0.8545 0.5572 0.0919 Uiso 1.00 calc .
H(18) H 0.5340 0.7802 0.5883 0.0919 Uiso 1.00 calc .
H(19) H 0.4293 0.9127 0.5338 0.0709 Uiso 1.00 calc .
H(20) H 0.4596 1.0805 0.6003 0.0704 Uiso 1.00 calc .
H(21) H 0.6672 1.0488 0.6652 0.1020 Uiso 1.00 calc .
H(22) H 0.6188 1.1562 0.6787 0.1020 Uiso 1.00 calc .
H(23) H 0.6137 1.1523 0.8331 0.0949 Uiso 1.00 calc .
H(24) H 0.7127 1.0878 0.8280 0.0949 Uiso 1.00 calc .
H(25) H 0.0692 0.8180 0.5195 0.0566 Uiso 1.00 calc .
H(26) H 0.2433 0.7383 0.6820 0.0566 Uiso 1.00 calc .
H(27) H 0.1574 0.7908 0.7315 0.0566 Uiso 1.00 calc .
H(28) H 0.0071 0.8754 0.3381 0.0658 Uiso 1.00 calc .
H(29) H -0.0477 0.9532 0.2012 0.0730 Uiso 1.00 calc .
H(30) H 0.0102 1.1205 0.2034 0.0706 Uiso 1.00 calc .
H(31) H 0.1283 1.2149 0.3496 0.0582 Uiso 1.00 calc .
H(32) H 0.5045 0.8581 0.9785 0.0615 Uiso 1.00 calc .
H(33) H 0.5642 0.7379 1.0783 0.0686 Uiso 1.00 calc .
H(34) H 0.4656 0.5822 1.0570 0.0845 Uiso 1.00 calc .
H(35) H 0.3145 0.5347 0.9248 0.0852 Uiso 1.00 calc .
H(36) H 0.2551 0.6519 0.8196 0.0822 Uiso 1.00 calc .
H(37) H 0.3352 1.0838 0.8789 0.0567 Uiso 1.00 calc .
H(38) H 0.2470 1.2016 0.9773 0.0751 Uiso 1.00 calc .
H(39) H 0.1342 1.1289 1.0695 0.0762 Uiso 1.00 calc .
H(40) H 0.0902 0.9516 1.0339 0.0777 Uiso 1.00 calc .
H(41) H 0.1771 0.8401 0.9388 0.0584 Uiso 1.00 calc .

loop_
_atom_site_aniso_label
_atom_site_aniso_U_11
_atom_site_aniso_U_22
_atom_site_aniso_U_33
_atom_site_aniso_U_12
_atom_site_aniso_U_13
_atom_site_aniso_U_23
Ir(1) 0.0405(3) 0.0658(3) 0.0390(3) 0.0027(2) 0.0109(2) 0.0188(2)
Rh(1) 0.0338(4) 0.0423(4) 0.0299(4) 0.0009(3) 0.0069(3) 0.0119(3)
P(1) 0.039(1) 0.051(2) 0.036(1) 0.002(1) 0.010(1) 0.017(1)
F(1) 0.20(2) 0.087(8) 0.18(1) -0.007(9) 0.05(1) 0.072(9)
F(2) 0.11(1) 0.29(3) 0.34(3) 0.06(1) 0.02(2) 0.23(2)
F(3) 0.19(2) 0.15(1) 0.17(1) -0.01(1) 0.11(1) 0.03(1)
F(4) 0.23(2) 0.12(1) 0.16(1) -0.06(1) -0.05(1) 0.05(1)
N(1) 0.041(5) 0.059(6) 0.048(5) -0.001(4) 0.016(4) 0.025(4)
N(2) 0.041(5) 0.048(5) 0.038(4) -0.004(4) 0.005(4) 0.017(4)
N(3) 0.031(4) 0.061(6) 0.033(4) 0.006(4) 0.003(4) 0.017(4)
C(01A) 0.077(9) 0.076(9) 0.031(5) 0.004(7) 0.012(6) 0.009(6)
C(01B) 0.036(6) 0.082(9) 0.043(6) -0.011(6) 0.005(5) 0.018(6)
C(02A) 0.055(7) 0.067(8) 0.036(5) -0.007(6) -0.012(5) 0.015(5)
C(02B) 0.049(7) 0.077(9) 0.056(7) 0.018(6) 0.022(6) 0.031(7)
C(03A) 0.07(1) 0.065(10) 0.12(1) -0.022(8) -0.02(1) 0.026(10)
C(03B) 0.055(8) 0.10(1) 0.062(8) 0.027(7) 0.027(7) 0.034(8)
C(04A) 0.16(2) 0.09(1) 0.08(1) -0.08(1) -0.01(1) 0.04(1)
C(04B) 0.067(9) 0.13(1) 0.056(8) 0.020(9) 0.040(8) 0.021(9)
C(05A) 0.11(1) 0.037(6) 0.056(7) -0.007(7) 0.009(8) 0.023(6)
C(05B) 0.063(8) 0.10(1) 0.029(5) 0.015(7) 0.027(5) 0.022(6)
C(06A) 0.10(1) 0.053(8) 0.064(8) 0.045(8) 0.022(9) 0.027(6)
C(06B) 0.052(7) 0.084(9) 0.054(7) 0.009(6) 0.032(6) 0.046(7)
C(07A) 0.25(3) 0.16(2) 0.07(1) 0.15(2) 0.04(2) 0.01(1)
C(07B) 0.059(8) 0.09(1) 0.075(9) -0.024(8) 0.018(7) 0.038(8)
C(08A) 0.14(2) 0.066(10) 0.069(10) 0.03(1) 0.05(1) 0.006(8)
C(08B) 0.09(1) 0.08(1) 0.059(8) -0.029(9) -0.007(8) 0.028(8)
C(11) 0.027(5) 0.052(6) 0.044(5) 0.001(4) 0.000(4) 0.015(5)
C(12) 0.052(7) 0.056(7) 0.034(5) -0.004(5) 0.009(5) 0.007(5)
C(13) 0.033(5) 0.059(7) 0.033(5) 0.012(4) 0.004(4) 0.012(5)
C(14) 0.043(6) 0.050(6) 0.053(6) 0.000(5) 0.004(5) 0.018(5)
C(21) 0.040(6) 0.057(7) 0.035(5) 0.010(5) 0.009(5) 0.012(5)
C(22) 0.059(8) 0.059(7) 0.049(7) 0.000(6) 0.005(6) 0.013(6)
C(23) 0.050(7) 0.078(9) 0.044(6) 0.005(6) -0.008(6) 0.012(6)
C(24) 0.041(6) 0.080(9) 0.042(6) 0.008(6) 0.001(5) 0.023(6)
C(25) 0.058(7) 0.060(7) 0.034(5) 0.004(5) 0.012(5) 0.017(5)
C(31) 0.043(6) 0.053(6) 0.042(5) 0.007(5) 0.008(5) 0.013(5)
C(32) 0.048(7) 0.057(7) 0.045(6) -0.003(5) -0.002(5) 0.019(5)
C(33) 0.072(9) 0.071(9) 0.045(6) 0.014(7) 0.007(6) 0.029(6)
C(34) 0.08(1) 0.059(8) 0.062(8) 0.005(7) 0.006(7) 0.029(7)
C(35) 0.10(1) 0.062(9) 0.069(9) -0.020(8) 0.007(9) 0.024(7)
C(36) 0.059(8) 0.062(8) 0.070(9) 0.001(6) 0.005(7) 0.017(7)
C(41) 0.037(6) 0.056(7) 0.034(5) 0.008(5) -0.001(4) 0.016(5)
C(42) 0.033(5) 0.064(7) 0.042(6) -0.001(5) 0.004(5) 0.016(5)
C(43) 0.059(8) 0.059(8) 0.056(7) 0.002(6) 0.004(6) 0.010(6)
C(44) 0.046(7) 0.09(1) 0.053(7) 0.015(7) 0.007(6) -0.001(7)
C(45) 0.051(8) 0.10(1) 0.063(8) 0.010(7) 0.020(7) 0.043(8)
C(46) 0.041(6) 0.058(7) 0.042(5) 0.004(5) 0.012(5) 0.018(5)
B(1) 0.08(1) 0.10(2) 0.11(2) -0.03(1) -0.02(1) 0.06(1)

loop_
_atom_type_symbol
_atom_type_description
_atom_type_scat_dispersion_real
_atom_type_scat_dispersion_imag
_atom_type_scat_source
C C 0.003 0.002
;International Tables for Crystallography
(1992, Vol. C, Tables 4.2.6.8 and 6.1.1.4)
;
H H 0.000 0.000
;International Tables for Crystallography
(1992, Vol. C, Table 6.1.1.4)
;
N N 0.006 0.003
;International Tables for Crystallography
(1992, Vol. C, Tables 4.2.6.8 and 6.1.1.4)
;
F F 0.017 0.010
;International Tables for Crystallography
(1992, Vol. C, Tables 4.2.6.8 and 6.1.1.4)
;
B B 0.001 0.001
;International Tables for Crystallography
(1992, Vol. C, Tables 4.2.6.8 and 6.1.1.4)
;
P P 0.102 0.094
;International Tables for Crystallography
(1992, Vol. C, Tables 4.2.6.8 and 6.1.1.4)
;
Rh Rh -1.118 0.919
;International Tables for Crystallography
(1992, Vol. C, Tables 4.2.6.8 and 6.1.1.4)
;
Ir Ir -1.444 7.990
;International Tables for Crystallography
(1992, Vol. C, Tables 4.2.6.8 and 6.1.1.4)
;
Cl Cl 0.148 0.159
;International Tables for Crystallography
(1992, Vol. C, Tables 4.2.6.8 and 6.1.1.4)
;

loop_
_geom_angle_atom_site_label_1
_geom_angle_atom_site_label_2
_geom_angle_atom_site_label_3
_geom_angle
_geom_angle_publ_flag
P(1) Ir(1) N(1) 78.2(3) yes
P(1) Ir(1) C(01B) 105.0(4) yes
P(1) Ir(1) C(02B) 97.3(4) yes
P(1) Ir(1) C(05B) 141.4(4) yes
P(1) Ir(1) C(06B) 173.7(3) yes
N(1) Ir(1) C(01B) 160.3(5) yes
N(1) Ir(1) C(02B) 160.0(4) yes
N(1) Ir(1) C(05B) 90.5(4) yes
N(1) Ir(1) C(06B) 95.5(4) yes
C(01B) Ir(1) C(02B) 39.8(5) yes
C(01B) Ir(1) C(05B) 98.0(5) yes
C(01B) Ir(1) C(06B) 80.9(5) yes
C(02B) Ir(1) C(05B) 80.9(5) yes
C(02B) Ir(1) C(06B) 88.7(5) yes
C(05B) Ir(1) C(06B) 37.7(5) yes
N(2) Rh(1) N(3) 77.4(4) yes
N(2) Rh(1) C(01A) 97.6(5) yes
N(2) Rh(1) C(02A) 97.4(4) yes
N(2) Rh(1) C(05A) 159.3(6) yes
N(2) Rh(1) C(06A) 161.3(5) yes
N(3) Rh(1) C(01A) 150.9(5) yes
N(3) Rh(1) C(02A) 169.0(5) yes
N(3) Rh(1) C(05A) 99.7(5) yes
N(3) Rh(1) C(06A) 93.4(5) yes
C(01A) Rh(1) C(02A) 38.6(6) yes
C(01A) Rh(1) C(05A) 94.4(6) yes
C(01A) Rh(1) C(06A) 82.5(6) yes
C(02A) Rh(1) C(05A) 81.7(5) yes
C(02A) Rh(1) C(06A) 94.3(5) yes
C(05A) Rh(1) C(06A) 37.5(7) yes
Cl(3A) Cl(3) C(52) 75(1) yes
Cl(3) Cl(3A) C(52A) 153(2) yes
Ir(1) P(1) C(14) 98.9(5) yes
Ir(1) P(1) C(31) 126.1(4) yes
Ir(1) P(1) C(41) 115.7(4) yes
C(14) P(1) C(31) 105.0(5) yes
C(14) P(1) C(41) 105.8(5) yes
C(31) P(1) C(41) 103.1(6) yes
Ir(1) N(1) N(2) 127.0(8) yes
Ir(1) N(1) C(11) 117.1(8) yes
N(2) N(1) C(11) 108.8(8) yes
Rh(1) N(2) N(1) 133.4(7) yes
Rh(1) N(2) C(13) 110.0(7) yes
N(1) N(2) C(13) 106.2(9) yes
Rh(1) N(3) C(21) 112.3(7) yes
Rh(1) N(3) C(25) 128.3(8) yes
C(21) N(3) C(25) 119.0(9) yes
Rh(1) C(01A) C(02A) 71.7(7) yes
Rh(1) C(01A) C(08A) 111.2(10) yes
C(02A) C(01A) C(08A) 122(1) yes
Ir(1) C(01B) C(02B) 71.2(7) yes
Ir(1) C(01B) C(08B) 110.5(9) yes
C(02B) C(01B) C(08B) 122(1) yes
Rh(1) C(02A) C(01A) 69.7(6) yes
Rh(1) C(02A) C(03A) 111(1) yes
C(01A) C(02A) C(03A) 124(1) yes
Ir(1) C(02B) C(01B) 69.0(7) yes
Ir(1) C(02B) C(03B) 114.3(9) yes
C(01B) C(02B) C(03B) 122(1) yes
C(02A) C(03A) C(04A) 115(1) yes
C(02B) C(03B) C(04B) 111(1) yes
C(03A) C(04A) C(05A) 116(1) yes
C(03B) C(04B) C(05B) 112(1) yes
Rh(1) C(05A) C(04A) 111(1) yes
Rh(1) C(05A) C(06A) 72.7(9) yes
C(04A) C(05A) C(06A) 125(1) yes
Ir(1) C(05B) C(04B) 108.4(10) yes
Ir(1) C(05B) C(06B) 73.1(8) yes
C(04B) C(05B) C(06B) 124(1) yes
Rh(1) C(06A) C(05A) 69.8(9) yes
Rh(1) C(06A) C(07A) 111(1) yes
C(05A) C(06A) C(07A) 119(1) yes
Ir(1) C(06B) C(05B) 69.2(8) yes
Ir(1) C(06B) C(07B) 111.1(10) yes
C(05B) C(06B) C(07B) 126(1) yes
C(06A) C(07A) C(08A) 116(2) yes
C(06B) C(07B) C(08B) 115(1) yes
C(01A) C(08A) C(07A) 116(1) yes
C(01B) C(08B) C(07B) 114(1) yes
N(1) C(11) C(12) 110(1) yes
N(1) C(11) C(14) 118.1(9) yes
C(12) C(11) C(14) 131(1) yes
C(11) C(12) C(13) 104.1(10) yes
N(2) C(13) C(12) 110.9(9) yes
N(2) C(13) C(21) 115(1) yes
C(12) C(13) C(21) 133.8(9) yes
P(1) C(14) C(11) 107.3(8) yes
N(3) C(21) C(13) 115.1(8) yes
N(3) C(21) C(22) 120(1) yes
C(13) C(21) C(22) 124(1) yes
C(21) C(22) C(23) 118(1) yes
C(22) C(23) C(24) 120(1) yes
C(23) C(24) C(25) 119(1) yes
N(3) C(25) C(24) 121(1) yes
P(1) C(31) C(32) 115.3(9) yes
P(1) C(31) C(36) 122.9(9) yes
C(32) C(31) C(36) 121(1) yes
C(31) C(32) C(33) 117(1) yes
C(32) C(33) C(34) 122(1) yes
C(33) C(34) C(35) 119(1) yes
C(34) C(35) C(36) 118(1) yes
C(31) C(36) C(35) 120(1) yes
P(1) C(41) C(42) 118.3(10) yes
P(1) C(41) C(46) 122.6(9) yes
C(42) C(41) C(46) 119(1) yes
C(41) C(42) C(43) 120(1) yes
C(42) C(43) C(44) 120(1) yes
C(43) C(44) C(45) 116(1) yes
C(44) C(45) C(46) 122(1) yes
C(41) C(46) C(45) 121(1) yes
Cl(1) C(51) Cl(2) 106(1) yes
Cl(3) C(52) Cl(4) 95(2) yes
Cl(3A) C(52A) Cl(4A) 153(1) yes
F(1) B(1) F(2) 107(2) yes
F(1) B(1) F(3) 115(2) yes
F(1) B(1) F(4) 117(2) yes
F(2) B(1) F(3) 112(2) yes
F(2) B(1) F(4) 100(2) yes
F(3) B(1) F(4) 101(2) yes

loop_
_geom_bond_atom_site_label_1
_geom_bond_atom_site_label_2
_geom_bond_distance
_geom_bond_publ_flag
Ir(1) P(1) 2.297(3) yes
Ir(1) N(1) 2.095(9) yes
Ir(1) C(01B) 2.14(1) yes
Ir(1) C(02B) 2.17(1) yes
Ir(1) C(05B) 2.19(1) yes
Ir(1) C(06B) 2.24(2) yes
Rh(1) N(2) 2.098(10) yes
Rh(1) N(3) 2.129(8) yes
Rh(1) C(01A) 2.14(1) yes
Rh(1) C(02A) 2.17(1) yes
Rh(1) C(05A) 2.13(1) yes
Rh(1) C(06A) 2.16(2) yes
Cl(1) C(51) 1.80(3) yes
Cl(2) C(51) 1.62(4) yes
Cl(3) Cl(3A) 2.19(3) yes
Cl(3) C(52) 1.64(5) yes
Cl(3A) C(52A) 1.79(3) yes
Cl(4) C(52) 1.94(4) yes
Cl(4A) C(52A) 2.54(2) yes
P(1) C(14) 1.84(1) yes
P(1) C(31) 1.84(1) yes
P(1) C(41) 1.83(1) yes
F(1) B(1) 1.37(3) yes
F(2) B(1) 1.33(3) yes
F(3) B(1) 1.29(4) yes
F(4) B(1) 1.35(3) yes
N(1) N(2) 1.33(1) yes
N(1) C(11) 1.33(1) yes
N(2) C(13) 1.33(1) yes
N(3) C(21) 1.33(2) yes
N(3) C(25) 1.33(2) yes
C(01A) C(02A) 1.42(2) yes
C(01A) C(08A) 1.54(2) yes
C(01B) C(02B) 1.46(2) yes
C(01B) C(08B) 1.57(2) yes
C(02A) C(03A) 1.47(2) yes
C(02B) C(03B) 1.47(2) yes
C(03A) C(04A) 1.48(3) yes
C(03B) C(04B) 1.56(2) yes
C(04A) C(05A) 1.50(3) yes
C(04B) C(05B) 1.51(2) yes
C(05A) C(06A) 1.38(3) yes
C(05B) C(06B) 1.43(2) yes
C(06A) C(07A) 1.51(3) yes
C(06B) C(07B) 1.50(2) yes
C(07A) C(08A) 1.48(3) yes
C(07B) C(08B) 1.47(2) yes
C(11) C(12) 1.34(1) yes
C(11) C(14) 1.53(2) yes
C(12) C(13) 1.37(2) yes
C(13) C(21) 1.49(2) yes
C(21) C(22) 1.40(2) yes
C(22) C(23) 1.35(2) yes
C(23) C(24) 1.33(2) yes
C(24) C(25) 1.35(2) yes
C(31) C(32) 1.41(1) yes
C(31) C(36) 1.37(2) yes
C(32) C(33) 1.37(2) yes
C(33) C(34) 1.35(2) yes
C(34) C(35) 1.43(2) yes
C(35) C(36) 1.36(2) yes
C(41) C(42) 1.36(2) yes
C(41) C(46) 1.37(2) yes
C(42) C(43) 1.39(2) yes
C(43) C(44) 1.40(2) yes
C(44) C(45) 1.41(2) yes
C(45) C(46) 1.33(2) yes

loop_
_geom_contact_atom_site_label_1
_geom_contact_atom_site_label_2
_geom_contact_distance
_geom_contact_site_symmetry_2
Cl(4A) C(52A) 2.54(2) .
Cl(1) Cl(4) 3.56(2) 2_666
Cl(2) F(3) 3.19(2) 1_645
Cl(2) C(07A) 3.60(3) 2_676
Cl(2) C(14) 3.60(1) 2_666
Cl(3) C(33) 3.39(2) 2_666
Cl(3) C(34) 3.48(2) 2_666
Cl(3) C(32) 3.57(2) 2_666
Cl(3A) C(35) 3.51(4) 1_554
Cl(4A) C(23) 3.47(2) 2_565
F(1) C(51) 3.34(3) 2_676
F(1) C(52A) 3.49(3) 1_565
F(2) C(52) 3.01(5) 1_565
F(2) C(51) 3.58(4) 2_676
F(3) C(14) 3.25(2) 2_576
F(4) C(46) 3.32(2) 2_576
F(4) C(52A) 3.60(3) 1_565
N(3) C(12) 3.50(2) 2_576
C(03B) C(25) 3.56(2) 2_676
C(05B) C(06B) 3.34(2) 2_676
C(05B) C(05B) 3.55(3) 2_676
C(12) C(21) 3.53(2) 2_576
C(12) C(22) 3.56(2) 2_576
C(12) C(25) 3.58(2) 2_576
C(13) C(22) 3.54(2) 2_576
C(32) C(42) 3.59(2) 2_677
